data_1517556
loop_
_publ_author_name
'Purkait, Nibadita'
'Okumura, Sota'
'Souto, Jos\'e A'
'Mu\~niz, Kilian'

_publ_section_title
;
 Hypervalent iodine mediated oxidative amination of allenes.
;
_journal_issue 18
_journal_name_full 'Organic letters'
_journal_page_first 4750
_journal_page_last 4753
_journal_paper_doi 10.1021/ol502179z
_journal_volume 16
_journal_year 2014
_chemical_formula_sum 'C23 H20 Cl N O4 S2'
_chemical_formula_weight 473.97
_chemical_name_systematic
;
 ?
;
_space_group_IT_number 2
_space_group_name_Hall '-P 1'
_symmetry_cell_setting triclinic
_symmetry_space_group_name_Hall '-P 1'
_symmetry_space_group_name_H-M 'P -1'
_atom_sites_solution_hydrogens geom
_audit_creation_method SHELXL-2014
_cell_angle_alpha 104.2584(17)
_cell_angle_beta 92.0656(16)
_cell_angle_gamma 116.3051(15)
_cell_formula_units_Z 6
_cell_length_a 12.6981(7)
_cell_length_b 13.6452(8)
_cell_length_c 22.4861(12)
_cell_measurement_reflns_used 9994
_cell_measurement_temperature 100(2)
_cell_measurement_theta_max 27.52
_cell_measurement_theta_min 2.49
_cell_volume 3337.5(3)
_computing_cell_refinement 'Bruker APEX2 v2011.4-0'
_computing_data_collection 'Bruker APEX2 v2011.4-0'
_computing_data_reduction 'Bruker SAINT V7.60A'
_computing_molecular_graphics 'Bruker SHELXTL'
_computing_publication_material 'Bruker SHELXTL'
_computing_structure_refinement 'SHELXL-2014 (Sheldrick, 2014)'
_computing_structure_solution Sir2011
_diffrn_ambient_temperature 100(2)
_diffrn_detector_area_resol_mean 512
_diffrn_detector_type '4K CCD area detector APEX II'
_diffrn_measured_fraction_theta_full 0.975
_diffrn_measured_fraction_theta_max 0.949
_diffrn_measurement_device_type 'APEX DUO Kappa 4-axis goniometer'
_diffrn_measurement_method
;
 Fullsphere data collection, phi and omega scans
;
_diffrn_measurement_specimen_support 'magnetic support with MicroMount'
_diffrn_radiation_monochromator 'Quazar MX Multilayer Optics'
_diffrn_radiation_type MoK\a
_diffrn_radiation_wavelength 0.71073
_diffrn_reflns_av_R_equivalents 0.0251
_diffrn_reflns_av_unetI/netI 0.0326
_diffrn_reflns_Laue_measured_fraction_full 0.975
_diffrn_reflns_Laue_measured_fraction_max 0.949
_diffrn_reflns_limit_h_max 16
_diffrn_reflns_limit_h_min -16
_diffrn_reflns_limit_k_max 11
_diffrn_reflns_limit_k_min -17
_diffrn_reflns_limit_l_max 28
_diffrn_reflns_limit_l_min -19
_diffrn_reflns_number 31973
_diffrn_reflns_point_group_measured_fraction_full 0.975
_diffrn_reflns_point_group_measured_fraction_max 0.949
_diffrn_reflns_theta_full 25.242
_diffrn_reflns_theta_max 27.536
_diffrn_reflns_theta_min 1.721
_diffrn_source 'Microfocus source E025 IuS'
_diffrn_source_current 0.6
_diffrn_source_power 50
_diffrn_source_size '0.2 mm x 0.2 mm fine focus'
_diffrn_source_type 'Bruker APEX DUO'
_exptl_absorpt_coefficient_mu 0.390
_exptl_absorpt_correction_T_max 0.981
_exptl_absorpt_correction_T_min 0.936
_exptl_absorpt_correction_type empirical
_exptl_absorpt_process_details
; 
 SADABS Version 2008/1 Bruker-Nonius
 Blessing, Acta Cryst. (1995) A51 33-38
;
_exptl_crystal_density_diffrn 1.415
_exptl_crystal_description Block
_exptl_crystal_F_000 1476
_exptl_crystal_size_max 0.10
_exptl_crystal_size_mid 0.10
_exptl_crystal_size_min 0.05
_refine_diff_density_max 1.203
_refine_diff_density_min -0.678
_refine_diff_density_rms 0.059
_refine_ls_extinction_method none
_refine_ls_goodness_of_fit_ref 1.135
_refine_ls_hydrogen_treatment constr
_refine_ls_matrix_type full
_refine_ls_number_parameters 844
_refine_ls_number_reflns 14621
_refine_ls_number_restraints 0
_refine_ls_restrained_S_all 1.135
_refine_ls_R_factor_all 0.0485
_refine_ls_R_factor_gt 0.0400
_refine_ls_shift/su_max 0.001
_refine_ls_shift/su_mean 0.000
_refine_ls_structure_factor_coef Fsqd
_refine_ls_weighting_details 'w=1/[\s^2^(Fo^2^)+(0.1000P)^2^] where P=(Fo^2^+2Fc^2^)/3'
_refine_ls_weighting_scheme calc
_refine_ls_wR_factor_gt 0.1377
_refine_ls_wR_factor_ref 0.1480
_reflns_Friedel_coverage 0.000
_reflns_number_gt 12444
_reflns_number_total 14621
_reflns_threshold_expression 'I > 2\s(I)'
_cod_data_source_file ol502179z_si_004.cif
_cod_data_source_block mo_np548_0m
_cod_depositor_comments
;
The following automatic conversions were performed:

'_symmetry_cell_setting' value 'Triclinic' changed to 'triclinic'
according to
/home/saulius/struct/COD-crude-data--automatic-downloads/rss-feeds/ACS/lib/dictionaries/cif_core.dic
dictionary named 'cif_core.dic' version 2.4.2 from 2011-04-26.

Automatic conversion script
Id: cif_fix_values 2281 2013-09-26 08:29:07Z andrius 

 Adding full bibliography for 1517553--1517556.cif.
;
_cod_original_sg_symbol_H-M P-1
_cod_database_code 1517556
_shelx_space_group_comment
;
The symmetry employed for this shelxl refinement is uniquely defined
by the following loop, which should always be used as a source of
symmetry information in preference to the above space-group names.
They are only intended as comments.
;
_shelx_estimated_absorpt_t_min 0.962
_shelx_estimated_absorpt_t_max 0.981
_shelxl_version_number 2014-3

loop_
_space_group_symop_operation_xyz
'x, y, z'
'-x, -y, -z'

loop_
_atom_site_label
_atom_site_type_symbol
_atom_site_fract_x
_atom_site_fract_y
_atom_site_fract_z
_atom_site_U_iso_or_equiv
_atom_site_adp_type
_atom_site_occupancy
_atom_site_site_symmetry_order
_atom_site_calc_flag
_atom_site_refinement_flags_posn
_atom_site_refinement_flags_adp
Cl1A Cl 1.44745(4) 0.31747(5) 0.76334(3) 0.04335(15) Uani 1 1 d . .
S1A S 0.79374(4) 0.08361(4) 0.62596(2) 0.01893(11) Uani 1 1 d . .
S2A S 0.84623(4) -0.06209(4) 0.68535(2) 0.01865(11) Uani 1 1 d . .
N1A N 0.87495(12) 0.01795(13) 0.63546(7) 0.0182(3) Uani 1 1 d . .
O1A O 0.74015(11) 0.09294(11) 0.68016(6) 0.0247(3) Uani 1 1 d . .
O2A O 0.87402(11) 0.18507(11) 0.61164(6) 0.0250(3) Uani 1 1 d . .
O3A O 0.72037(11) -0.13061(11) 0.67619(6) 0.0264(3) Uani 1 1 d . .
O4A O 0.92269(11) -0.11394(11) 0.67375(6) 0.0239(3) Uani 1 1 d . .
C1A C 0.92640(17) -0.17236(17) 0.51726(9) 0.0265(4) Uani 1 1 d . .
H1A H 0.9105 -0.2426 0.4879 0.032 Uiso 1 1 calc R U
C2A C 0.94627(15) -0.08435(16) 0.55407(8) 0.0220(4) Uani 1 1 d . .
C3A C 0.97038(15) 0.02703(15) 0.59611(8) 0.0188(3) Uani 1 1 d . .
H3A H 0.9658 0.0728 0.5685 0.023 Uiso 1 1 calc R U
C4A C 1.09424(15) 0.09709(15) 0.63563(8) 0.0192(3) Uani 1 1 d . .
C5A C 1.16179(16) 0.04721(17) 0.65133(9) 0.0233(4) Uani 1 1 d . .
H5A H 1.1334 -0.0329 0.6351 0.028 Uiso 1 1 calc R U
C6A C 1.27100(16) 0.11479(18) 0.69086(9) 0.0264(4) Uani 1 1 d . .
H6A H 1.3169 0.0811 0.7024 0.032 Uiso 1 1 calc R U
C7A C 1.31195(16) 0.23155(18) 0.71312(9) 0.0271(4) Uani 1 1 d . .
C8A C 1.24772(16) 0.28314(17) 0.69639(9) 0.0270(4) Uani 1 1 d . .
H8A H 1.2781 0.3637 0.7112 0.032 Uiso 1 1 calc R U
C9A C 1.13866(16) 0.21520(16) 0.65782(9) 0.0228(4) Uani 1 1 d . .
H9A H 1.0934 0.2494 0.6463 0.027 Uiso 1 1 calc R U
C10A C 0.68247(15) -0.00421(15) 0.56094(8) 0.0190(3) Uani 1 1 d . .
C11A C 0.70637(16) 0.00443(17) 0.50172(9) 0.0242(4) Uani 1 1 d . .
H11A H 0.7836 0.0547 0.4962 0.029 Uiso 1 1 calc R U
C12A C 0.61565(17) -0.06136(18) 0.45159(9) 0.0266(4) Uani 1 1 d . .
H12A H 0.6311 -0.0553 0.4113 0.032 Uiso 1 1 calc R U
C13A C 0.50151(16) -0.13674(16) 0.45833(9) 0.0245(4) Uani 1 1 d . .
C14A C 0.47937(16) -0.14183(16) 0.51808(9) 0.0251(4) Uani 1 1 d . .
H14A H 0.4016 -0.1907 0.5236 0.030 Uiso 1 1 calc R U
C15A C 0.56875(15) -0.07691(15) 0.56948(9) 0.0211(4) Uani 1 1 d . .
H15A H 0.5529 -0.0818 0.6099 0.025 Uiso 1 1 calc R U
C16A C 0.40647(18) -0.21117(18) 0.40193(10) 0.0332(5) Uani 1 1 d . .
H16A H 0.4068 -0.1652 0.3745 0.050 Uiso 1 1 calc R U
H16B H 0.3284 -0.2434 0.4150 0.050 Uiso 1 1 calc R U
H16C H 0.4222 -0.2733 0.3795 0.050 Uiso 1 1 calc R U
C17A C 0.89443(15) 0.03040(15) 0.76130(8) 0.0194(3) Uani 1 1 d . .
C18A C 0.81347(16) 0.05088(17) 0.79519(8) 0.0238(4) Uani 1 1 d . .
H18A H 0.7326 0.0191 0.7766 0.029 Uiso 1 1 calc R U
C19A C 0.85217(17) 0.11824(17) 0.85641(9) 0.0264(4) Uani 1 1 d . .
H19A H 0.7970 0.1328 0.8797 0.032 Uiso 1 1 calc R U
C20A C 0.96979(17) 0.16517(16) 0.88469(9) 0.0247(4) Uani 1 1 d . .
C21A C 1.04985(17) 0.14258(17) 0.84981(9) 0.0286(4) Uani 1 1 d . .
H21A H 1.1304 0.1734 0.8686 0.034 Uiso 1 1 calc R U
C22A C 1.01317(16) 0.07610(17) 0.78847(9) 0.0251(4) Uani 1 1 d . .
H22A H 1.0681 0.0616 0.7650 0.030 Uiso 1 1 calc R U
C23A C 1.0095(2) 0.23521(19) 0.95150(9) 0.0339(5) Uani 1 1 d . .
H23A H 0.9521 0.2625 0.9648 0.051 Uiso 1 1 calc R U
H23B H 1.0881 0.3008 0.9564 0.051 Uiso 1 1 calc R U
H23C H 1.0144 0.1882 0.9771 0.051 Uiso 1 1 calc R U
Cl1B Cl 1.29643(6) 0.46541(6) 0.27053(4) 0.0591(2) Uani 1 1 d . .
S1B S 0.71995(4) 0.44533(4) 0.38127(2) 0.02149(11) Uani 1 1 d . .
S2B S 0.71594(4) 0.22136(4) 0.33081(2) 0.02156(11) Uani 1 1 d . .
N1B N 0.78167(13) 0.35708(13) 0.37743(7) 0.0211(3) Uani 1 1 d . .
O1B O 0.81759(11) 0.55802(11) 0.40912(7) 0.0272(3) Uani 1 1 d . .
O2B O 0.65708(12) 0.41973(12) 0.32136(6) 0.0284(3) Uani 1 1 d . .
O3B O 0.74823(12) 0.15786(11) 0.36271(6) 0.0269(3) Uani 1 1 d . .
O4B O 0.59325(11) 0.19107(11) 0.31470(7) 0.0283(3) Uani 1 1 d . .
C1B C 0.88710(18) 0.30899(18) 0.50935(10) 0.0314(4) Uani 1 1 d . .
H1B H 0.8849 0.2793 0.5436 0.038 Uiso 1 1 calc R U
C2B C 0.88983(16) 0.34594(16) 0.46681(9) 0.0244(4) Uani 1 1 d . .
C3B C 0.89887(15) 0.40345(16) 0.41835(9) 0.0223(4) Uani 1 1 d . .
H3B H 0.9191 0.4839 0.4414 0.027 Uiso 1 1 calc R U
C4B C 0.99815(15) 0.41338(15) 0.38117(9) 0.0227(4) Uani 1 1 d . .
C5B C 1.02533(18) 0.48653(18) 0.34376(10) 0.0315(4) Uani 1 1 d . .
H5B H 0.9804 0.5262 0.3419 0.038 Uiso 1 1 calc R U
C6B C 1.11594(19) 0.5020(2) 0.30974(11) 0.0375(5) Uani 1 1 d . .
H6B H 1.1344 0.5520 0.2845 0.045 Uiso 1 1 calc R U
C7B C 1.18010(18) 0.44297(19) 0.31297(11) 0.0336(5) Uani 1 1 d . .
C8B C 1.15571(16) 0.37008(17) 0.34879(10) 0.0305(4) Uani 1 1 d . .
H8B H 1.2007 0.3304 0.3501 0.037 Uiso 1 1 calc R U
C9B C 1.06357(16) 0.35519(16) 0.38328(9) 0.0248(4) Uani 1 1 d . .
H9B H 1.0455 0.3049 0.4084 0.030 Uiso 1 1 calc R U
C10B C 0.62115(15) 0.41328(15) 0.43443(9) 0.0207(4) Uani 1 1 d . .
C11B C 0.66880(16) 0.45473(16) 0.49754(9) 0.0243(4) Uani 1 1 d . .
H11B H 0.7524 0.4989 0.5112 0.029 Uiso 1 1 calc R U
C12B C 0.59160(17) 0.42999(16) 0.53979(9) 0.0259(4) Uani 1 1 d . .
H12B H 0.6230 0.4576 0.5830 0.031 Uiso 1 1 calc R U
C13B C 0.46880(16) 0.36541(15) 0.52048(9) 0.0233(4) Uani 1 1 d . .
C14B C 0.42400(16) 0.32608(15) 0.45744(9) 0.0252(4) Uani 1 1 d . .
H14B H 0.3403 0.2827 0.4439 0.030 Uiso 1 1 calc R U
C15B C 0.49935(15) 0.34887(15) 0.41350(9) 0.0229(4) Uani 1 1 d . .
H15B H 0.4681 0.3210 0.3703 0.028 Uiso 1 1 calc R U
C16B C 0.38723(18) 0.33715(18) 0.56821(11) 0.0317(5) Uani 1 1 d . .
H16D H 0.3133 0.3381 0.5553 0.048 Uiso 1 1 calc R U
H16E H 0.4270 0.3940 0.6088 0.048 Uiso 1 1 calc R U
H16F H 0.3688 0.2610 0.5714 0.048 Uiso 1 1 calc R U
C17B C 0.78561(15) 0.22683(16) 0.26479(9) 0.0223(4) Uani 1 1 d . .
C18B C 0.86714(17) 0.18478(16) 0.25712(9) 0.0259(4) Uani 1 1 d . .
H18B H 0.8805 0.1483 0.2854 0.031 Uiso 1 1 calc R U
C19B C 0.92870(18) 0.19677(18) 0.20773(10) 0.0298(4) Uani 1 1 d . .
H19B H 0.9841 0.1674 0.2019 0.036 Uiso 1 1 calc R U
C20B C 0.91092(18) 0.25116(18) 0.16630(9) 0.0295(4) Uani 1 1 d . .
C21B C 0.82515(18) 0.28857(18) 0.17380(9) 0.0305(4) Uani 1 1 d . .
H21B H 0.8093 0.3223 0.1446 0.037 Uiso 1 1 calc R U
C22B C 0.76254(17) 0.27757(18) 0.22296(9) 0.0282(4) Uani 1 1 d . .
H22B H 0.7049 0.3042 0.2280 0.034 Uiso 1 1 calc R U
C23B C 0.9851(2) 0.2717(2) 0.11571(11) 0.0439(6) Uani 1 1 d . .
H23D H 0.9420 0.2800 0.0818 0.066 Uiso 1 1 calc R U
H23E H 1.0009 0.2067 0.0998 0.066 Uiso 1 1 calc R U
H23F H 1.0607 0.3416 0.1326 0.066 Uiso 1 1 calc R U
Cl1C Cl 0.87305(5) 0.92459(6) -0.06556(3) 0.05248(18) Uani 1 1 d . .
S1C S 0.34289(4) 0.75962(4) 0.01181(2) 0.02717(12) Uani 1 1 d . .
S2C S 0.30968(4) 0.57634(4) 0.06702(3) 0.03105(13) Uani 1 1 d . .
N1C N 0.39437(14) 0.70842(14) 0.06052(8) 0.0295(4) Uani 1 1 d . .
O1C O 0.38426(13) 0.87779(12) 0.04267(7) 0.0336(3) Uani 1 1 d . .
O2C O 0.21799(12) 0.68457(13) -0.00577(7) 0.0323(3) Uani 1 1 d . .
O3C O 0.25741(12) 0.49964(12) 0.00616(7) 0.0363(3) Uani 1 1 d . .
O4C O 0.38729(14) 0.55867(13) 0.10593(8) 0.0436(4) Uani 1 1 d . .
C1C C 0.5075(2) 0.9469(2) 0.19541(13) 0.0500(6) Uani 1 1 d . .
H1C H 0.5076 1.0039 0.2297 0.060 Uiso 1 1 calc R U
C2C C 0.50723(19) 0.87618(19) 0.15296(11) 0.0384(5) Uani 1 1 d . .
C3C C 0.51241(17) 0.78576(18) 0.10354(10) 0.0330(5) Uani 1 1 d . .
H3C H 0.5290 0.7367 0.1249 0.040 Uiso 1 1 calc R U
C4C C 0.61058(17) 0.82602(18) 0.06529(11) 0.0330(5) Uani 1 1 d . .
C5C C 0.63317(18) 0.74444(19) 0.02515(11) 0.0366(5) Uani 1 1 d . .
H5C H 0.5910 0.6668 0.0248 0.044 Uiso 1 1 calc R U
C6C C 0.71533(19) 0.7742(2) -0.01386(12) 0.0408(5) Uani 1 1 d . .
H6C H 0.7301 0.7179 -0.0410 0.049 Uiso 1 1 calc R U
C7C C 0.77599(18) 0.8875(2) -0.01288(12) 0.0379(5) Uani 1 1 d . .
C8C C 0.75867(19) 0.9711(2) 0.02739(12) 0.0431(6) Uani 1 1 d . .
H8C H 0.8028 1.0488 0.0282 0.052 Uiso 1 1 calc R U
C9C C 0.67537(19) 0.93999(19) 0.06701(12) 0.0403(5) Uani 1 1 d . .
H9C H 0.6630 0.9969 0.0952 0.048 Uiso 1 1 calc R U
C10C C 0.41250(16) 0.74858(17) -0.05386(9) 0.0275(4) Uani 1 1 d . .
C11C C 0.39216(18) 0.64207(18) -0.09114(10) 0.0341(5) Uani 1 1 d . .
H11C H 0.3417 0.5744 -0.0811 0.041 Uiso 1 1 calc R U
C12C C 0.44702(19) 0.6365(2) -0.14331(11) 0.0362(5) Uani 1 1 d . .
H12C H 0.4343 0.5642 -0.1689 0.043 Uiso 1 1 calc R U
C13C C 0.52058(18) 0.7352(2) -0.15895(10) 0.0341(5) Uani 1 1 d . .
C14C C 0.53728(19) 0.8393(2) -0.12129(10) 0.0354(5) Uani 1 1 d . .
H14C H 0.5865 0.9071 -0.1316 0.043 Uiso 1 1 calc R U
C15C C 0.48390(18) 0.84742(18) -0.06881(10) 0.0311(4) Uani 1 1 d . .
H15C H 0.4962 0.9197 -0.0435 0.037 Uiso 1 1 calc R U
C16C C 0.5814(2) 0.7292(2) -0.21511(12) 0.0473(6) Uani 1 1 d . .
H16G H 0.6669 0.7591 -0.2015 0.071 Uiso 1 1 calc R U
H16H H 0.5694 0.7752 -0.2394 0.071 Uiso 1 1 calc R U
H16I H 0.5474 0.6496 -0.2409 0.071 Uiso 1 1 calc R U
C17C C 0.19812(17) 0.58737(16) 0.10779(10) 0.0291(4) Uani 1 1 d . .
C18C C 0.08104(18) 0.53125(18) 0.07795(10) 0.0311(4) Uani 1 1 d . .
H18C H 0.0604 0.4867 0.0356 0.037 Uiso 1 1 calc R U
C19C C -0.0055(2) 0.54105(18) 0.11077(10) 0.0353(5) Uani 1 1 d . .
H19C H -0.0863 0.5021 0.0908 0.042 Uiso 1 1 calc R U
C20C C 0.0239(2) 0.60717(18) 0.17268(10) 0.0361(5) Uani 1 1 d . .
C21C C 0.1427(2) 0.66347(18) 0.20096(10) 0.0403(5) Uani 1 1 d . .
H21C H 0.1640 0.7097 0.2430 0.048 Uiso 1 1 calc R U
C22C C 0.2305(2) 0.65371(18) 0.16931(10) 0.0361(5) Uani 1 1 d . .
H22C H 0.3112 0.6917 0.1893 0.043 Uiso 1 1 calc R U
C23C C -0.0697(3) 0.6169(2) 0.20843(13) 0.0522(7) Uani 1 1 d . .
H23G H -0.1325 0.6144 0.1804 0.078 Uiso 1 1 calc R U
H23H H -0.0340 0.6894 0.2418 0.078 Uiso 1 1 calc R U
H23I H -0.1042 0.5532 0.2265 0.078 Uiso 1 1 calc R U

loop_
_atom_site_aniso_label
_atom_site_aniso_U_11
_atom_site_aniso_U_22
_atom_site_aniso_U_33
_atom_site_aniso_U_23
_atom_site_aniso_U_13
_atom_site_aniso_U_12
Cl1A 0.0235(2) 0.0457(3) 0.0487(3) 0.0159(3) -0.0081(2) 0.0059(2)
S1A 0.0199(2) 0.0193(2) 0.0178(2) 0.00323(17) 0.00057(16) 0.01056(17)
S2A 0.0213(2) 0.0179(2) 0.0154(2) 0.00526(17) 0.00335(16) 0.00769(17)
N1A 0.0214(7) 0.0225(8) 0.0159(7) 0.0088(6) 0.0058(6) 0.0128(6)
O1A 0.0274(7) 0.0313(7) 0.0178(7) 0.0019(6) 0.0022(5) 0.0184(6)
O2A 0.0240(6) 0.0195(6) 0.0295(7) 0.0070(6) -0.0024(5) 0.0089(5)
O3A 0.0223(6) 0.0246(7) 0.0209(7) 0.0048(6) 0.0026(5) 0.0024(5)
O4A 0.0345(7) 0.0233(7) 0.0202(7) 0.0078(5) 0.0072(5) 0.0179(6)
C1A 0.0324(10) 0.0278(10) 0.0226(10) 0.0083(8) 0.0077(8) 0.0161(8)
C2A 0.0226(8) 0.0275(10) 0.0188(9) 0.0096(8) 0.0050(7) 0.0125(7)
C3A 0.0209(8) 0.0220(9) 0.0154(8) 0.0071(7) 0.0053(6) 0.0107(7)
C4A 0.0204(8) 0.0232(9) 0.0152(9) 0.0084(7) 0.0056(6) 0.0095(7)
C5A 0.0237(9) 0.0269(10) 0.0230(10) 0.0102(8) 0.0080(7) 0.0132(8)
C6A 0.0217(8) 0.0385(11) 0.0243(10) 0.0122(9) 0.0060(7) 0.0170(8)
C7A 0.0183(8) 0.0361(11) 0.0234(10) 0.0116(9) 0.0042(7) 0.0082(8)
C8A 0.0250(9) 0.0260(10) 0.0256(10) 0.0072(8) 0.0057(8) 0.0083(8)
C9A 0.0222(8) 0.0249(9) 0.0230(10) 0.0081(8) 0.0055(7) 0.0118(7)
C10A 0.0205(8) 0.0186(8) 0.0184(9) 0.0024(7) 0.0003(7) 0.0113(7)
C11A 0.0237(9) 0.0298(10) 0.0212(10) 0.0055(8) 0.0056(7) 0.0153(8)
C12A 0.0295(9) 0.0358(11) 0.0173(9) 0.0024(8) 0.0033(7) 0.0203(9)
C13A 0.0287(9) 0.0224(9) 0.0233(10) -0.0014(8) -0.0036(7) 0.0174(8)
C14A 0.0218(8) 0.0182(9) 0.0349(11) 0.0063(8) 0.0012(8) 0.0100(7)
C15A 0.0240(8) 0.0202(9) 0.0208(9) 0.0063(7) 0.0034(7) 0.0118(7)
C16A 0.0354(11) 0.0300(11) 0.0311(11) -0.0037(9) -0.0092(9) 0.0202(9)
C17A 0.0216(8) 0.0196(8) 0.0167(9) 0.0066(7) 0.0035(7) 0.0087(7)
C18A 0.0228(8) 0.0320(10) 0.0178(9) 0.0070(8) 0.0043(7) 0.0137(8)
C19A 0.0312(10) 0.0313(10) 0.0196(10) 0.0059(8) 0.0071(8) 0.0178(8)
C20A 0.0313(9) 0.0205(9) 0.0200(10) 0.0056(8) 0.0031(7) 0.0103(8)
C21A 0.0231(9) 0.0326(11) 0.0209(10) 0.0041(8) -0.0011(7) 0.0073(8)
C22A 0.0222(9) 0.0296(10) 0.0225(10) 0.0065(8) 0.0058(7) 0.0117(8)
C23A 0.0415(12) 0.0326(11) 0.0202(10) 0.0000(9) -0.0006(8) 0.0152(10)
Cl1B 0.0478(4) 0.0635(4) 0.0780(5) 0.0295(4) 0.0420(4) 0.0294(3)
S1B 0.0211(2) 0.0190(2) 0.0265(3) 0.00669(19) 0.00536(17) 0.01105(18)
S2B 0.0225(2) 0.0179(2) 0.0229(2) 0.00420(18) 0.00445(17) 0.00908(18)
N1B 0.0205(7) 0.0190(7) 0.0239(8) 0.0035(6) 0.0016(6) 0.0109(6)
O1B 0.0233(6) 0.0183(6) 0.0397(8) 0.0083(6) 0.0080(6) 0.0095(5)
O2B 0.0310(7) 0.0329(8) 0.0276(8) 0.0119(6) 0.0049(6) 0.0187(6)
O3B 0.0349(7) 0.0206(7) 0.0279(7) 0.0078(6) 0.0080(6) 0.0147(6)
O4B 0.0204(6) 0.0247(7) 0.0338(8) 0.0040(6) 0.0049(6) 0.0076(5)
C1B 0.0309(10) 0.0310(11) 0.0345(12) 0.0161(9) 0.0066(8) 0.0128(9)
C2B 0.0234(9) 0.0230(9) 0.0253(10) 0.0059(8) 0.0043(7) 0.0101(8)
C3B 0.0203(8) 0.0216(9) 0.0243(10) 0.0059(8) 0.0020(7) 0.0099(7)
C4B 0.0205(8) 0.0196(9) 0.0252(10) 0.0056(8) 0.0031(7) 0.0076(7)
C5B 0.0337(10) 0.0316(11) 0.0392(12) 0.0178(10) 0.0123(9) 0.0195(9)
C6B 0.0382(11) 0.0412(13) 0.0437(13) 0.0248(11) 0.0175(10) 0.0204(10)
C7B 0.0247(9) 0.0318(11) 0.0401(12) 0.0080(10) 0.0128(9) 0.0104(8)
C8B 0.0198(8) 0.0211(9) 0.0448(13) 0.0037(9) 0.0028(8) 0.0079(7)
C9B 0.0215(8) 0.0189(9) 0.0299(11) 0.0061(8) 0.0013(7) 0.0067(7)
C10B 0.0215(8) 0.0169(8) 0.0269(10) 0.0063(7) 0.0061(7) 0.0115(7)
C11B 0.0206(8) 0.0199(9) 0.0297(10) 0.0034(8) 0.0023(7) 0.0094(7)
C12B 0.0300(9) 0.0242(9) 0.0232(10) 0.0035(8) 0.0036(8) 0.0142(8)
C13B 0.0270(9) 0.0176(9) 0.0316(11) 0.0083(8) 0.0099(8) 0.0147(7)
C14B 0.0198(8) 0.0184(9) 0.0378(11) 0.0067(8) 0.0061(8) 0.0099(7)
C15B 0.0217(8) 0.0192(9) 0.0296(10) 0.0060(8) 0.0026(7) 0.0118(7)
C16B 0.0327(10) 0.0292(11) 0.0423(13) 0.0141(10) 0.0174(9) 0.0193(9)
C17B 0.0225(8) 0.0207(9) 0.0209(9) 0.0030(7) 0.0025(7) 0.0094(7)
C18B 0.0292(9) 0.0235(9) 0.0266(10) 0.0061(8) 0.0050(8) 0.0142(8)
C19B 0.0330(10) 0.0292(10) 0.0305(11) 0.0045(9) 0.0075(8) 0.0193(9)
C20B 0.0332(10) 0.0286(10) 0.0210(10) 0.0030(8) 0.0049(8) 0.0117(8)
C21B 0.0348(10) 0.0370(11) 0.0211(10) 0.0094(9) 0.0018(8) 0.0176(9)
C22B 0.0271(9) 0.0324(11) 0.0262(11) 0.0067(9) 0.0024(8) 0.0159(8)
C23B 0.0528(14) 0.0530(15) 0.0352(13) 0.0156(12) 0.0190(11) 0.0304(13)
Cl1C 0.0405(3) 0.0533(4) 0.0722(5) 0.0313(4) 0.0157(3) 0.0221(3)
S1C 0.0246(2) 0.0245(3) 0.0297(3) 0.0058(2) 0.00121(19) 0.0105(2)
S2C 0.0267(2) 0.0208(2) 0.0370(3) 0.0063(2) -0.0038(2) 0.00538(19)
N1C 0.0243(8) 0.0216(8) 0.0332(10) 0.0064(7) -0.0046(7) 0.0043(7)
O1C 0.0393(8) 0.0252(7) 0.0360(9) 0.0062(6) 0.0064(7) 0.0162(6)
O2C 0.0243(7) 0.0373(8) 0.0318(8) 0.0089(7) 0.0014(6) 0.0123(6)
O3C 0.0294(7) 0.0236(7) 0.0411(9) -0.0006(7) 0.0020(6) 0.0052(6)
O4C 0.0378(8) 0.0308(8) 0.0585(11) 0.0170(8) -0.0077(8) 0.0121(7)
C1C 0.0427(13) 0.0371(13) 0.0472(15) -0.0037(12) -0.0101(11) 0.0085(11)
C2C 0.0304(10) 0.0277(11) 0.0389(13) 0.0028(10) -0.0063(9) 0.0024(9)
C3C 0.0259(9) 0.0239(10) 0.0387(12) 0.0064(9) -0.0064(8) 0.0050(8)
C4C 0.0232(9) 0.0250(10) 0.0424(13) 0.0075(9) -0.0068(8) 0.0064(8)
C5C 0.0257(10) 0.0264(10) 0.0526(14) 0.0138(10) -0.0027(9) 0.0073(8)
C6C 0.0284(10) 0.0375(13) 0.0577(15) 0.0134(11) -0.0005(10) 0.0173(10)
C7C 0.0240(10) 0.0397(13) 0.0523(15) 0.0215(11) 0.0032(9) 0.0130(9)
C8C 0.0311(11) 0.0281(11) 0.0612(16) 0.0161(11) 0.0006(11) 0.0052(9)
C9C 0.0315(11) 0.0274(11) 0.0497(14) 0.0059(10) -0.0052(10) 0.0068(9)
C10C 0.0239(9) 0.0301(10) 0.0280(11) 0.0063(9) 0.0010(8) 0.0136(8)
C11C 0.0304(10) 0.0282(11) 0.0387(12) 0.0050(9) 0.0020(9) 0.0121(9)
C12C 0.0340(11) 0.0344(12) 0.0376(13) 0.0027(10) 0.0032(9) 0.0179(9)
C13C 0.0257(10) 0.0450(13) 0.0304(11) 0.0075(10) 0.0018(8) 0.0175(9)
C14C 0.0325(11) 0.0385(12) 0.0371(13) 0.0164(10) 0.0075(9) 0.0152(9)
C15C 0.0308(10) 0.0280(10) 0.0336(12) 0.0062(9) 0.0017(8) 0.0147(9)
C16C 0.0383(12) 0.0568(16) 0.0420(14) 0.0077(12) 0.0098(11) 0.0214(12)
C17C 0.0315(10) 0.0190(9) 0.0280(11) 0.0072(8) -0.0016(8) 0.0044(8)
C18C 0.0332(10) 0.0258(10) 0.0242(11) 0.0036(8) -0.0003(8) 0.0075(8)
C19C 0.0364(11) 0.0318(11) 0.0306(12) 0.0074(9) 0.0038(9) 0.0108(9)
C20C 0.0545(13) 0.0253(11) 0.0298(12) 0.0106(9) 0.0128(10) 0.0179(10)
C21C 0.0670(16) 0.0219(10) 0.0197(11) 0.0022(8) 0.0008(10) 0.0127(10)
C22C 0.0434(12) 0.0258(10) 0.0240(11) 0.0067(9) -0.0054(9) 0.0043(9)
C23C 0.0787(19) 0.0467(15) 0.0411(15) 0.0152(12) 0.0256(14) 0.0352(15)

loop_
_atom_type_symbol
_atom_type_description
_atom_type_scat_dispersion_real
_atom_type_scat_dispersion_imag
_atom_type_scat_source
C C 0.0033 0.0016 'International Tables Vol C Tables 4.2.6.8 and 6.1.1.4'
H H 0.0000 0.0000 'International Tables Vol C Tables 4.2.6.8 and 6.1.1.4'
N N 0.0061 0.0033 'International Tables Vol C Tables 4.2.6.8 and 6.1.1.4'
O O 0.0106 0.0060 'International Tables Vol C Tables 4.2.6.8 and 6.1.1.4'
S S 0.1246 0.1234 'International Tables Vol C Tables 4.2.6.8 and 6.1.1.4'
Cl Cl 0.1484 0.1585 'International Tables Vol C Tables 4.2.6.8 and 6.1.1.4'

loop_
_geom_angle_atom_site_label_1
_geom_angle_atom_site_label_2
_geom_angle_atom_site_label_3
_geom_angle
O1A S1A O2A 119.64(8)
O1A S1A N1A 106.11(7)
O2A S1A N1A 105.10(7)
O1A S1A C10A 109.31(8)
O2A S1A C10A 108.13(8)
N1A S1A C10A 107.95(8)
O3A S2A O4A 120.66(8)
O3A S2A N1A 107.21(7)
O4A S2A N1A 103.48(7)
O3A S2A C17A 108.78(8)
O4A S2A C17A 107.93(8)
N1A S2A C17A 108.16(8)
C3A N1A S1A 118.31(10)
C3A N1A S2A 120.59(10)
S1A N1A S2A 121.04(8)
C1A C2A C3A 176.34(18)
C2A C3A N1A 112.32(14)
C2A C3A C4A 115.59(14)
N1A C3A C4A 111.22(14)
C5A C4A C9A 119.61(17)
C5A C4A C3A 122.53(16)
C9A C4A C3A 117.84(15)
C6A C5A C4A 119.94(18)
C7A C6A C5A 119.20(17)
C6A C7A C8A 121.64(18)
C6A C7A Cl1A 119.97(14)
C8A C7A Cl1A 118.38(16)
C9A C8A C7A 118.73(19)
C8A C9A C4A 120.82(17)
C15A C10A C11A 120.97(17)
C15A C10A S1A 119.25(14)
C11A C10A S1A 119.66(13)
C12A C11A C10A 118.63(17)
C11A C12A C13A 121.88(18)
C14A C13A C12A 118.31(17)
C14A C13A C16A 121.54(18)
C12A C13A C16A 120.14(18)
C15A C14A C13A 121.21(17)
C14A C15A C10A 118.97(17)
C18A C17A C22A 120.80(17)
C18A C17A S2A 120.09(14)
C22A C17A S2A 118.94(14)
C19A C18A C17A 119.01(17)
C18A C19A C20A 121.54(18)
C19A C20A C21A 118.54(18)
C19A C20A C23A 120.88(18)
C21A C20A C23A 120.55(18)
C22A C21A C20A 120.83(17)
C21A C22A C17A 119.28(17)
O2B S1B O1B 119.02(8)
O2B S1B N1B 108.55(8)
O1B S1B N1B 104.31(8)
O2B S1B C10B 110.54(8)
O1B S1B C10B 108.35(9)
N1B S1B C10B 105.05(8)
O3B S2B O4B 120.10(8)
O3B S2B N1B 106.13(8)
O4B S2B N1B 106.21(8)
O3B S2B C17B 107.95(8)
O4B S2B C17B 110.38(8)
N1B S2B C17B 104.97(8)
C3B N1B S2B 119.88(11)
C3B N1B S1B 117.37(12)
S2B N1B S1B 122.75(9)
C1B C2B C3B 174.3(2)
C2B C3B N1B 112.36(14)
C2B C3B C4B 115.77(15)
N1B C3B C4B 112.12(15)
C9B C4B C5B 119.13(17)
C9B C4B C3B 123.31(16)
C5B C4B C3B 117.56(16)
C6B C5B C4B 120.95(18)
C5B C6B C7B 118.61(19)
C8B C7B C6B 122.15(19)
C8B C7B Cl1B 119.83(16)
C6B C7B Cl1B 118.01(16)
C7B C8B C9B 118.76(18)
C4B C9B C8B 120.39(17)
C15B C10B C11B 121.70(17)
C15B C10B S1B 120.30(15)
C11B C10B S1B 117.99(13)
C12B C11B C10B 118.41(17)
C11B C12B C13B 121.48(18)
C14B C13B C12B 118.78(17)
C14B C13B C16B 121.32(17)
C12B C13B C16B 119.88(18)
C13B C14B C15B 121.26(17)
C10B C15B C14B 118.36(18)
C18B C17B C22B 121.30(17)
C18B C17B S2B 118.85(14)
C22B C17B S2B 119.79(14)
C19B C18B C17B 118.95(17)
C18B C19B C20B 121.15(18)
C21B C20B C19B 118.56(18)
C21B C20B C23B 120.80(18)
C19B C20B C23B 120.62(19)
C22B C21B C20B 121.20(17)
C21B C22B C17B 118.75(17)
O1C S1C O2C 119.72(9)
O1C S1C N1C 106.44(9)
O2C S1C N1C 106.13(8)
O1C S1C C10C 108.20(9)
O2C S1C C10C 109.28(9)
N1C S1C C10C 106.28(9)
O3C S2C O4C 119.41(10)
O3C S2C N1C 108.25(9)
O4C S2C N1C 104.40(9)
O3C S2C C17C 109.79(9)
O4C S2C C17C 108.89(10)
N1C S2C C17C 105.08(9)
C3C N1C S1C 119.61(13)
C3C N1C S2C 119.36(13)
S1C N1C S2C 120.75(10)
C1C C2C C3C 175.3(3)
C2C C3C N1C 112.45(17)
C2C C3C C4C 115.69(18)
N1C C3C C4C 109.46(17)
C9C C4C C5C 119.0(2)
C9C C4C C3C 122.6(2)
C5C C4C C3C 118.34(18)
C6C C5C C4C 121.3(2)
C5C C6C C7C 118.8(2)
C8C C7C C6C 121.7(2)
C8C C7C Cl1C 119.20(17)
C6C C7C Cl1C 119.1(2)
C7C C8C C9C 119.1(2)
C4C C9C C8C 120.1(2)
C15C C10C C11C 121.03(19)
C15C C10C S1C 118.60(16)
C11C C10C S1C 120.33(16)
C12C C11C C10C 118.7(2)
C11C C12C C13C 121.3(2)
C14C C13C C12C 118.3(2)
C14C C13C C16C 120.5(2)
C12C C13C C16C 121.2(2)
C13C C14C C15C 121.6(2)
C10C C15C C14C 119.0(2)
C18C C17C C22C 121.6(2)
C18C C17C S2C 119.80(17)
C22C C17C S2C 118.61(16)
C19C C18C C17C 119.0(2)
C18C C19C C20C 121.0(2)
C21C C20C C19C 118.4(2)
C21C C20C C23C 120.5(2)
C19C C20C C23C 121.1(2)
C22C C21C C20C 121.6(2)
C21C C22C C17C 118.4(2)

loop_
_geom_bond_atom_site_label_1
_geom_bond_atom_site_label_2
_geom_bond_distance
Cl1A C7A 1.741(2)
S1A O1A 1.4229(13)
S1A O2A 1.4325(13)
S1A N1A 1.6759(14)
S1A C10A 1.7485(18)
S2A O3A 1.4240(13)
S2A O4A 1.4308(13)
S2A N1A 1.6925(14)
S2A C17A 1.7500(18)
N1A C3A 1.505(2)
C1A C2A 1.191(3)
C2A C3A 1.468(3)
C3A C4A 1.525(2)
C4A C5A 1.392(2)
C4A C9A 1.394(3)
C5A C6A 1.392(3)
C6A C7A 1.383(3)
C7A C8A 1.385(3)
C8A C9A 1.382(3)
C10A C15A 1.397(2)
C10A C11A 1.398(3)
C11A C12A 1.377(3)
C12A C13A 1.397(3)
C13A C14A 1.395(3)
C13A C16A 1.505(3)
C14A C15A 1.385(3)
C17A C18A 1.386(2)
C17A C22A 1.396(2)
C18A C19A 1.382(3)
C19A C20A 1.389(3)
C20A C21A 1.400(3)
C20A C23A 1.495(3)
C21A C22A 1.380(3)
Cl1B C7B 1.741(2)
S1B O2B 1.4206(14)
S1B O1B 1.4400(14)
S1B N1B 1.6916(15)
S1B C10B 1.7531(18)
S2B O3B 1.4258(13)
S2B O4B 1.4298(13)
S2B N1B 1.6841(16)
S2B C17B 1.7557(18)
N1B C3B 1.497(2)
C1B C2B 1.181(3)
C2B C3B 1.472(2)
C3B C4B 1.512(2)
C4B C9B 1.387(2)
C4B C5B 1.397(3)
C5B C6B 1.372(3)
C6B C7B 1.387(3)
C7B C8B 1.369(3)
C8B C9B 1.394(3)
C10B C15B 1.387(2)
C10B C11B 1.392(3)
C11B C12B 1.382(3)
C12B C13B 1.393(3)
C13B C14B 1.385(3)
C13B C16B 1.518(3)
C14B C15B 1.394(3)
C17B C18B 1.386(2)
C17B C22B 1.389(2)
C18B C19B 1.382(3)
C19B C20B 1.394(3)
C20B C21B 1.392(3)
C20B C23B 1.503(3)
C21B C22B 1.384(3)
Cl1C C7C 1.740(2)
S1C O1C 1.4246(15)
S1C O2C 1.4269(14)
S1C N1C 1.6868(16)
S1C C10C 1.757(2)
S2C O3C 1.4220(16)
S2C O4C 1.4308(15)
S2C N1C 1.6879(16)
S2C C17C 1.756(2)
N1C C3C 1.512(2)
C1C C2C 1.177(4)
C2C C3C 1.471(3)
C3C C4C 1.516(3)
C4C C9C 1.390(3)
C4C C5C 1.394(3)
C5C C6C 1.374(3)
C6C C7C 1.382(3)
C7C C8C 1.378(4)
C8C C9C 1.396(3)
C10C C15C 1.384(3)
C10C C11C 1.390(3)
C11C C12C 1.389(3)
C12C C13C 1.397(3)
C13C C14C 1.381(3)
C13C C16C 1.508(3)
C14C C15C 1.387(3)
C17C C18C 1.383(3)
C17C C22C 1.384(3)
C18C C19C 1.382(3)
C19C C20C 1.392(3)
C20C C21C 1.391(3)
C20C C23C 1.494(3)
C21C C22C 1.382(3)

loop_
_geom_torsion_atom_site_label_1
_geom_torsion_atom_site_label_2
_geom_torsion_atom_site_label_3
_geom_torsion_atom_site_label_4
_geom_torsion
O1A S1A N1A C3A -161.81(13)
O2A S1A N1A C3A -34.14(14)
C10A S1A N1A C3A 81.10(14)
O1A S1A N1A S2A 21.20(12)
O2A S1A N1A S2A 148.87(10)
C10A S1A N1A S2A -95.89(11)
O3A S2A N1A C3A -132.79(13)
O4A S2A N1A C3A -4.24(15)
C17A S2A N1A C3A 110.07(14)
O3A S2A N1A S1A 44.13(12)
O4A S2A N1A S1A 172.68(10)
C17A S2A N1A S1A -73.01(12)
S1A N1A C3A C2A -116.12(14)
S2A N1A C3A C2A 60.88(18)
S1A N1A C3A C4A 112.56(14)
S2A N1A C3A C4A -70.44(17)
C2A C3A C4A C5A -25.3(2)
N1A C3A C4A C5A 104.28(18)
C2A C3A C4A C9A 156.41(15)
N1A C3A C4A C9A -73.97(18)
C9A C4A C5A C6A 2.4(3)
C3A C4A C5A C6A -175.84(16)
C4A C5A C6A C7A -1.2(3)
C5A C6A C7A C8A -0.9(3)
C5A C6A C7A Cl1A 179.25(14)
C6A C7A C8A C9A 1.8(3)
Cl1A C7A C8A C9A -178.37(14)
C7A C8A C9A C4A -0.5(3)
C5A C4A C9A C8A -1.5(3)
C3A C4A C9A C8A 176.80(16)
O1A S1A C10A C15A -18.25(16)
O2A S1A C10A C15A -150.02(13)
N1A S1A C10A C15A 96.75(14)
O1A S1A C10A C11A 157.78(14)
O2A S1A C10A C11A 26.01(16)
N1A S1A C10A C11A -87.22(15)
C15A C10A C11A C12A -0.8(3)
S1A C10A C11A C12A -176.71(14)
C10A C11A C12A C13A -0.6(3)
C11A C12A C13A C14A 2.0(3)
C11A C12A C13A C16A -177.10(17)
C12A C13A C14A C15A -2.1(3)
C16A C13A C14A C15A 177.00(17)
C13A C14A C15A C10A 0.8(3)
C11A C10A C15A C14A 0.7(3)
S1A C10A C15A C14A 176.63(13)
O3A S2A C17A C18A -17.63(17)
O4A S2A C17A C18A -150.17(14)
N1A S2A C17A C18A 98.50(15)
O3A S2A C17A C22A 157.72(14)
O4A S2A C17A C22A 25.19(16)
N1A S2A C17A C22A -86.15(15)
C22A C17A C18A C19A 0.5(3)
S2A C17A C18A C19A 175.79(14)
C17A C18A C19A C20A -0.3(3)
C18A C19A C20A C21A -0.2(3)
C18A C19A C20A C23A -178.29(17)
C19A C20A C21A C22A 0.7(3)
C23A C20A C21A C22A 178.71(18)
C20A C21A C22A C17A -0.5(3)
C18A C17A C22A C21A -0.1(3)
S2A C17A C22A C21A -175.44(14)
O3B S2B N1B C3B 32.10(15)
O4B S2B N1B C3B 160.98(13)
C17B S2B N1B C3B -82.07(14)
O3B S2B N1B S1B -147.04(10)
O4B S2B N1B S1B -18.16(13)
C17B S2B N1B S1B 98.79(11)
O2B S1B N1B C3B 146.64(12)
O1B S1B N1B C3B 18.79(14)
C10B S1B N1B C3B -95.10(13)
O2B S1B N1B S2B -34.20(13)
O1B S1B N1B S2B -162.05(10)
C10B S1B N1B S2B 84.06(12)
S2B N1B C3B C2B -65.80(19)
S1B N1B C3B C2B 113.39(15)
S2B N1B C3B C4B 66.63(17)
S1B N1B C3B C4B -114.19(14)
C2B C3B C4B C9B 11.6(3)
N1B C3B C4B C9B -119.09(19)
C2B C3B C4B C5B -167.41(18)
N1B C3B C4B C5B 61.9(2)
C9B C4B C5B C6B -0.5(3)
C3B C4B C5B C6B 178.57(19)
C4B C5B C6B C7B 0.3(3)
C5B C6B C7B C8B 0.1(4)
C5B C6B C7B Cl1B -178.92(18)
C6B C7B C8B C9B -0.2(3)
Cl1B C7B C8B C9B 178.78(16)
C5B C4B C9B C8B 0.4(3)
C3B C4B C9B C8B -178.64(18)
C7B C8B C9B C4B 0.0(3)
O2B S1B C10B C15B 12.85(17)
O1B S1B C10B C15B 144.91(14)
N1B S1B C10B C15B -104.07(15)
O2B S1B C10B C11B -166.88(14)
O1B S1B C10B C11B -34.81(16)
N1B S1B C10B C11B 76.21(15)
C15B C10B C11B C12B 0.2(3)
S1B C10B C11B C12B 179.93(13)
C10B C11B C12B C13B -0.1(3)
C11B C12B C13B C14B -0.4(3)
C11B C12B C13B C16B 178.21(17)
C12B C13B C14B C15B 0.7(3)
C16B C13B C14B C15B -177.81(16)
C11B C10B C15B C14B 0.1(3)
S1B C10B C15B C14B -179.57(13)
C13B C14B C15B C10B -0.6(3)
O3B S2B C17B C18B -7.23(18)
O4B S2B C17B C18B -140.29(15)
N1B S2B C17B C18B 105.65(16)
O3B S2B C17B C22B 175.72(15)
O4B S2B C17B C22B 42.67(18)
N1B S2B C17B C22B -71.39(17)
C22B C17B C18B C19B 1.8(3)
S2B C17B C18B C19B -175.18(15)
C17B C18B C19B C20B 0.7(3)
C18B C19B C20B C21B -3.1(3)
C18B C19B C20B C23B 175.3(2)
C19B C20B C21B C22B 3.2(3)
C23B C20B C21B C22B -175.2(2)
C20B C21B C22B C17B -0.8(3)
C18B C17B C22B C21B -1.8(3)
S2B C17B C22B C21B 175.22(15)
O1C S1C N1C C3C -31.93(18)
O2C S1C N1C C3C -160.49(15)
C10C S1C N1C C3C 83.25(17)
O1C S1C N1C S2C 141.89(11)
O2C S1C N1C S2C 13.32(15)
C10C S1C N1C S2C -102.94(13)
O3C S2C N1C C3C -141.11(15)
O4C S2C N1C C3C -12.90(18)
C17C S2C N1C C3C 101.63(16)
O3C S2C N1C S1C 45.06(14)
O4C S2C N1C S1C 173.27(12)
C17C S2C N1C S1C -72.20(14)
S1C N1C C3C C2C 69.5(2)
S2C N1C C3C C2C -104.41(18)
S1C N1C C3C C4C -60.6(2)
S2C N1C C3C C4C 125.54(16)
C2C C3C C4C C9C -13.3(3)
N1C C3C C4C C9C 115.0(2)
C2C C3C C4C C5C 169.22(19)
N1C C3C C4C C5C -62.5(2)
C9C C4C C5C C6C -2.0(3)
C3C C4C C5C C6C 175.59(19)
C4C C5C C6C C7C -0.1(3)
C5C C6C C7C C8C 2.0(3)
C5C C6C C7C Cl1C -175.90(16)
C6C C7C C8C C9C -1.7(3)
Cl1C C7C C8C C9C 176.15(16)
C5C C4C C9C C8C 2.3(3)
C3C C4C C9C C8C -175.24(19)
C7C C8C C9C C4C -0.4(3)
O1C S1C C10C C15C -5.36(18)
O2C S1C C10C C15C 126.54(15)
N1C S1C C10C C15C -119.33(16)
O1C S1C C10C C11C 177.07(16)
O2C S1C C10C C11C -51.03(18)
N1C S1C C10C C11C 63.09(17)
C15C C10C C11C C12C 1.3(3)
S1C C10C C11C C12C 178.84(15)
C10C C11C C12C C13C -0.6(3)
C11C C12C C13C C14C -0.3(3)
C11C C12C C13C C16C 179.17(19)
C12C C13C C14C C15C 0.5(3)
C16C C13C C14C C15C -178.98(19)
C11C C10C C15C C14C -1.1(3)
S1C C10C C15C C14C -178.70(15)
C13C C14C C15C C10C 0.2(3)
O3C S2C C17C C18C -4.03(19)
O4C S2C C17C C18C -136.45(16)
N1C S2C C17C C18C 112.18(16)
O3C S2C C17C C22C 176.67(15)
O4C S2C C17C C22C 44.24(18)
N1C S2C C17C C22C -67.12(17)
C22C C17C C18C C19C -0.6(3)
S2C C17C C18C C19C -179.92(15)
C17C C18C C19C C20C 0.7(3)
C18C C19C C20C C21C 0.0(3)
C18C C19C C20C C23C -179.4(2)
C19C C20C C21C C22C -0.9(3)
C23C C20C C21C C22C 178.5(2)
C20C C21C C22C C17C 1.0(3)
C18C C17C C22C C21C -0.2(3)
S2C C17C C22C C21C 179.09(15)
